data_7009865
loop_
_publ_author_name
'Turner, Scott S.'
'Le Pevelen, Delphine'
'Day, Peter'
'Prout, Keith'

_publ_section_title
;
 TTF based charge transfer salts of [Cr(NCS)4(phen)]&#x2212;: bulk
 magnetic order and crystal structures of the TTF, TMTTF
 (tetramethyltetrathiafulvalene) and TMTSF
 (tetramethyltetraselenafulvalene) derivatives&#x200A;&#x2020;
;
_journal_issue 16
_journal_name_full 'Journal of the Chemical Society, Dalton Transactions'
_journal_page_first 2739
_journal_paper_doi 10.1039/b004140h
_journal_year 2000
_chemical_compound_source 'see text'
_chemical_formula_moiety 'C16 H8 Cr N6 S4, C6 H4 S4'
_chemical_formula_sum 'C22 H12 Cr N6 S8'
_chemical_formula_weight 668.86
_chemical_melting_point ?
_chemical_name_systematic
;
 ?
;
_space_group_IT_number 14
_symmetry_cell_setting monoclinic
_symmetry_space_group_name_Hall '-P 2ybc'
_symmetry_space_group_name_H-M 'P 1 21/c 1'
_cell_angle_alpha 90
_cell_angle_beta 95.713(11)
_cell_angle_gamma 90
_cell_formula_units_Z 4
_cell_length_a 15.289(2)
_cell_length_b 8.466(3)
_cell_length_c 21.015(4)
_cell_measurement_reflns_used 25
_cell_measurement_temperature 293
_cell_measurement_theta_max 19
_cell_measurement_theta_min 7
_cell_volume 2706.6(11)
_computing_cell_refinement 'Stoe IPDS software (Stoe, 1996)'
_computing_data_collection 'Stoe IPDS software (Stoe, 1996)'
_computing_data_reduction 'XRED (Stoe, 1.08, 1996)'
_computing_publication_material 'PLATON (Spek, 1990)'
_computing_structure_refinement 'SHELXL-97 (Sheldrick, 1997)'
_computing_structure_solution 'SHELXS86 (Sheldrick, 1986)'
_diffrn_ambient_temperature 293
_diffrn_measurement_device_type STOE-IPDS
_diffrn_radiation_monochromator graphite
_diffrn_radiation_type 'Cu K\a'
_diffrn_radiation_wavelength 1.54180
_diffrn_reflns_av_R_equivalents 0.0200
_diffrn_reflns_limit_h_max 19
_diffrn_reflns_limit_h_min -5
_diffrn_reflns_limit_k_max 10
_diffrn_reflns_limit_k_min -1
_diffrn_reflns_limit_l_max 26
_diffrn_reflns_limit_l_min -26
_diffrn_reflns_number 9009
_diffrn_reflns_reduction_process
;
 ?
;
_diffrn_reflns_theta_max 74.33
_diffrn_reflns_theta_min 0.00
_diffrn_standards_decay_% 3.82
_diffrn_standards_interval_count 0
_diffrn_standards_interval_time 0
_diffrn_standards_number 3
_exptl_absorpt_coefficient_mu 9.47
_exptl_absorpt_correction_T_max 0.830
_exptl_absorpt_correction_T_min 0.830
_exptl_absorpt_correction_type psi-scan
_exptl_absorpt_process_details '(North, Phillips & Mathews, 1968)'
_exptl_crystal_colour 'dark brown'
_exptl_crystal_density_diffrn 1.642
_exptl_crystal_density_meas ?
_exptl_crystal_density_method .
_exptl_crystal_description needle
_exptl_crystal_F_000 1352
_exptl_crystal_size_max 0.600
_exptl_crystal_size_mid 0.120
_exptl_crystal_size_min 0.020
_refine_diff_density_max 0.710
_refine_diff_density_min -0.590
_refine_ls_abs_structure_details none
_refine_ls_abs_structure_Flack none
_refine_ls_extinction_method none
_refine_ls_goodness_of_fit_ref 1.088
_refine_ls_hydrogen_treatment 'H-atom refinement: see text '
_refine_ls_matrix_type full
_refine_ls_number_parameters 334
_refine_ls_number_reflns 4067
_refine_ls_number_restraints 0
_refine_ls_R_factor_gt 0.0394
_refine_ls_shift/su_max 0.000268
_refine_ls_structure_factor_coef F
_refine_ls_weighting_scheme calc
_refine_ls_wR_factor_ref 0.0448
_reflns_number_gt 4067
_reflns_number_total 5995
_reflns_threshold_expression >3.00(i)
_cod_data_source_file b004140h.txt
_cod_data_source_block TTF[Cr(NCS)4phen]_I
_cod_depositor_comments
;
The following automatic conversions were performed:
'_symmetry_cell_setting' value 'Monoclinic' changed to 'monoclinic'
according to '/home/adriana/struct/CIF-dictionaries/cif_core.dic'
dictionary named 'cif_core.dic' version 2.4.1 from
2010-06-29.

'_exptl_absorpt_correction_type' value ' psi-scan' changed to
'psi-scan' according to
'/home/adriana/struct/CIF-dictionaries/cif_core.dic' dictionary named
'cif_core.dic' version 2.4.1 from
2010-06-29.

'_refine_ls_weighting_scheme' value 'calc ' changed to 'calc'
according to '/home/adriana/struct/CIF-dictionaries/cif_core.dic'
dictionary named 'cif_core.dic' version 2.4.1 from 2010-06-29.

Automatic conversion script
Id: cif_fix_enum 1555 2011-01-17 13:19:09Z saulius 

The following automatic conversions were performed:

'_chemical_melting_point' value 'not measured' was changed to '?' -
the value is undefined or not given.

Automatic conversion script
Id: cif_fix_values 1569 2011-02-09 13:29:24Z adriana 
;
_cod_original_sg_symbol_H-M 'P 21/c'
_cod_database_code 7009865

loop_
_symmetry_equiv_pos_as_xyz
x,y,z
-x,1/2+y,1/2-z
-x,-y,-z
x,1/2-y,1/2+z

loop_
_atom_site_aniso_label
_atom_site_aniso_U_11
_atom_site_aniso_U_22
_atom_site_aniso_U_33
_atom_site_aniso_U_23
_atom_site_aniso_U_13
_atom_site_aniso_U_12
Cr1 0.0337(2) 0.0369(3) 0.0285(2) -0.0023(2) 0.0035(2) -0.0023(2)
S3 0.0568(5) 0.1062(9) 0.0482(5) 0.0109(5) 0.0158(4) -0.0194(6)
S2 0.0626(5) 0.0772(7) 0.0506(5) 0.0009(5) -0.0163(4) -0.0228(5)
S1 0.0599(5) 0.0633(7) 0.0727(6) -0.0004(5) 0.0126(4) 0.0201(5)
S4 0.0413(4) 0.0672(6) 0.0448(4) 0.0079(4) 0.0093(3) -0.0059(4)
N5 0.0432(13) 0.0500(17) 0.0394(13) 0.0002(12) 0.0050(10) -0.0019(13)
N3 0.0477(14) 0.0510(17) 0.0447(14) -0.0077(13) 0.0006(11) -0.0038(14)
N4 0.0522(15) 0.0455(17) 0.0422(13) -0.0004(12) 0.0101(11) 0.0018(15)
N6 0.0450(13) 0.0422(15) 0.0441(13) -0.0032(12) 0.0064(11) -0.0044(13)
N2 0.0360(11) 0.0408(15) 0.0317(11) 0.0000(10) 0.0036(9) -0.0013(11)
N1 0.0334(11) 0.0425(15) 0.0280(10) 0.0000(10) 0.0008(8) -0.0009(11)
C3 0.0356(14) 0.049(2) 0.0358(15) 0.0037(14) -0.0029(11) -0.0058(14)
C2 0.0422(15) 0.0439(18) 0.0352(13) 0.0037(13) 0.0016(12) -0.0039(15)
C1 0.0383(14) 0.050(2) 0.0366(14) 0.0006(14) 0.0041(11) -0.0051(16)
C4 0.0357(14) 0.0358(16) 0.0346(13) 0.0018(12) -0.0017(11) -0.0047(13)
C16 0.0349(13) 0.0430(19) 0.0284(13) 0.0004(12) 0.0030(10) -0.0033(13)
C15 0.0363(13) 0.0387(17) 0.0292(12) -0.0010(12) 0.0070(10) -0.0045(13)
C14 0.0371(14) 0.0466(19) 0.0333(13) 0.0015(13) 0.0027(11) -0.0013(14)
C13 0.0389(14) 0.0443(19) 0.0433(15) 0.0065(14) 0.0043(12) 0.0081(14)
C12 0.0449(16) 0.0388(19) 0.0567(19) 0.0033(15) 0.0125(14) 0.0030(15)
C11 0.0410(15) 0.0370(18) 0.0394(14) -0.0020(13) 0.0062(12) -0.0065(14)
C10 0.0571(18) 0.0411(18) 0.0457(17) -0.0100(14) 0.0094(14) -0.0096(16)
C9 0.0567(19) 0.056(2) 0.0395(15) -0.0109(16) 0.0042(13) -0.0143(18)
C8 0.0445(16) 0.056(2) 0.0338(14) -0.0061(14) 0.0003(12) -0.0113(16)
C7 0.0481(17) 0.069(3) 0.0394(16) -0.0041(16) -0.0081(13) -0.0122(18)
C6 0.0420(16) 0.074(3) 0.0464(18) 0.0045(18) -0.0089(13) -0.0003(18)
C5 0.0360(14) 0.052(2) 0.0422(15) 0.0058(15) -0.0026(12) 0.0024(15)
S7 0.0599(5) 0.0601(6) 0.0485(4) -0.0022(4) -0.0071(4) 0.0001(5)
S8 0.0639(5) 0.0676(7) 0.0442(4) 0.0024(4) -0.0138(4) 0.0029(5)
S6 0.0579(5) 0.0650(6) 0.0441(4) -0.0100(4) -0.0012(3) 0.0003(5)
S5 0.0532(4) 0.0541(5) 0.0447(4) 0.0002(4) -0.0092(3) 0.0010(4)
C19 0.0468(16) 0.056(2) 0.0366(14) 0.0040(14) 0.0021(12) -0.0046(16)
C17 0.0537(19) 0.067(3) 0.054(2) 0.0147(19) -0.0030(15) 0.005(2)
C18 0.057(2) 0.059(2) 0.065(2) 0.0070(19) 0.0013(17) 0.0070(19)
C20 0.0430(15) 0.058(2) 0.0361(14) 0.0016(15) -0.0006(12) -0.0046(16)
C22 0.0557(19) 0.056(2) 0.0558(19) 0.0002(18) 0.0075(15) 0.0093(18)
C21 0.0503(18) 0.061(2) 0.0539(19) 0.0013(18) -0.0026(15) 0.0102(18)

loop_
_atom_site_label
_atom_site_type_symbol
_atom_site_thermal_displace_type
_atom_site_fract_x
_atom_site_fract_y
_atom_site_fract_z
_atom_site_occupancy
_atom_site_U_iso_or_equiv
Cr1 Cr Uani 0.25935(3) 0.39790(6) -0.09260(2) 1.000 0.0330(1)
S3 S Uani 0.43718(6) 0.54317(16) -0.25467(4) 1.000 0.0697(4)
S2 S Uani 0.05375(6) 0.17729(14) -0.25142(4) 1.000 0.0649(3)
S1 S Uani 0.43511(6) -0.05962(14) -0.10134(5) 1.000 0.0649(3)
S4 S Uani 0.03124(5) 0.28348(12) 0.03835(4) 1.000 0.0508(3)
N5 N Uani 0.34028(16) 0.4783(4) -0.15331(12) 1.000 0.0441(8)
N3 N Uani 0.17364(17) 0.3309(4) -0.16451(13) 1.000 0.0481(9)
N4 N Uani 0.32356(18) 0.1941(4) -0.08789(12) 1.000 0.0463(9)
N6 N Uani 0.17338(17) 0.3358(3) -0.03137(12) 1.000 0.0436(8)
N2 N Uani 0.33765(14) 0.4861(3) -0.01420(10) 1.000 0.0362(7)
N1 N Uani 0.21002(14) 0.6237(3) -0.08970(10) 1.000 0.0348(7)
C3 C Uani 0.38012(18) 0.5082(4) -0.19608(13) 1.000 0.0406(10)
C2 C Uani 0.12308(19) 0.2661(4) -0.20089(13) 1.000 0.0406(9)
C1 C Uani 0.37136(19) 0.0887(4) -0.09285(14) 1.000 0.0416(9)
C4 C Uani 0.11339(18) 0.3157(4) -0.00249(13) 1.000 0.0357(8)
C16 C Uani 0.31643(17) 0.6367(4) 0.00080(12) 1.000 0.0354(9)
C15 C Uani 0.24924(18) 0.7124(4) -0.04040(12) 1.000 0.0345(8)
C14 C Uani 0.14901(18) 0.6919(4) -0.13023(13) 1.000 0.0391(9)
C13 C Uani 0.12529(19) 0.8495(4) -0.12463(14) 1.000 0.0422(9)
C12 C Uani 0.1626(2) 0.9375(4) -0.07422(16) 1.000 0.0463(10)
C11 C Uani 0.22603(19) 0.8678(4) -0.02992(14) 1.000 0.0390(9)
C10 C Uani 0.2694(2) 0.9487(4) 0.02468(15) 1.000 0.0477(10)
C9 C Uani 0.3316(2) 0.8777(5) 0.06444(15) 1.000 0.0508(10)
C8 C Uani 0.3579(2) 0.7181(4) 0.05372(13) 1.000 0.0450(10)
C7 C Uani 0.4228(2) 0.6353(5) 0.09256(15) 1.000 0.0530(13)
C6 C Uani 0.4436(2) 0.4841(5) 0.07759(16) 1.000 0.0550(13)
C5 C Uani 0.39909(19) 0.4106(4) 0.02375(14) 1.000 0.0438(10)
S7 S Uani 0.23072(6) 0.39716(13) 0.14085(4) 1.000 0.0570(3)
S8 S Uani 0.30229(6) 0.56766(13) 0.25390(4) 1.000 0.0599(3)
S6 S Uani 0.18947(6) 0.87647(13) 0.20439(4) 1.000 0.0561(3)
S5 S Uani 0.10842(6) 0.69413(12) 0.09691(4) 1.000 0.0516(3)
C19 C Uani 0.2320(2) 0.5689(4) 0.18411(14) 1.000 0.0466(10)
C17 C Uani 0.3391(2) 0.3783(5) 0.24470(17) 1.000 0.0588(14)
C18 C Uani 0.3061(2) 0.3000(5) 0.19280(18) 1.000 0.0607(12)
C20 C Uani 0.1825(2) 0.6987(4) 0.16443(14) 1.000 0.0460(10)
C22 C Uani 0.1153(2) 0.9733(5) 0.15110(17) 1.000 0.0557(11)
C21 C Uani 0.0796(2) 0.8898(5) 0.10133(17) 1.000 0.0556(11)
H141 H Uiso 0.11810 0.62640 -0.16650 1.000 0.0453
H131 H Uiso 0.08020 0.89830 -0.15790 1.000 0.0510
H121 H Uiso 0.14380 1.05260 -0.06890 1.000 0.0540
H101 H Uiso 0.25210 1.06360 0.03350 1.000 0.0565
H91 H Uiso 0.36100 0.93740 0.10280 1.000 0.0585
H71 H Uiso 0.45480 0.68830 0.13160 1.000 0.0578
H61 H Uiso 0.49030 0.42440 0.10590 1.000 0.0620
H51 H Uiso 0.41570 0.29740 0.01240 1.000 0.0510
H171 H Uiso 0.38510 0.32910 0.27760 1.000 0.0693
H181 H Uiso 0.32540 0.18620 0.18370 1.000 0.0700
H221 H Uiso 0.09880 1.08970 0.15770 1.000 0.0655
H211 H Uiso 0.03590 0.93890 0.06750 1.000 0.0643

loop_
_atom_type_symbol
_atom_type_description
_atom_type_scat_dispersion_real
_atom_type_scat_dispersion_imag
_atom_type_scat_source
S S 0.3331 0.5567 'International Tables Vol C Tables 4.2.6.8 and 6.1.1.4'
N N 0.0311 0.0180 'International Tables Vol C Tables 4.2.6.8 and 6.1.1.4'
Cr Cr -0.1635 2.4439 'International Tables Vol C Tables 4.2.6.8 and 6.1.1.4'
H H 0.0000 0.0000 'International Tables Vol C Tables 4.2.6.8 and 6.1.1.4'
C C 0.0181 0.0091 'International Tables Vol C Tables 4.2.6.8 and 6.1.1.4'

loop_
_geom_angle_atom_site_label_1
_geom_angle_atom_site_label_2
_geom_angle_atom_site_label_3
_geom_angle
_geom_angle_site_symmetry_1
_geom_angle_site_symmetry_2
_geom_angle_site_symmetry_3
_geom_angle_publ_flag
N5 Cr1 N3 90.87(11) . . . yes
N5 Cr1 N4 89.61(12) . . . yes
N5 Cr1 N6 175.02(12) . . . yes
N5 Cr1 N2 92.27(10) . . . yes
N5 Cr1 N1 87.38(11) . . . yes
N3 Cr1 N4 94.33(12) . . . yes
N3 Cr1 N6 89.33(11) . . . yes
N3 Cr1 N2 173.21(11) . . . yes
N3 Cr1 N1 94.13(11) . . . yes
N4 Cr1 N6 95.34(11) . . . yes
N4 Cr1 N2 91.71(11) . . . yes
N4 Cr1 N1 171.06(11) . . . yes
N6 Cr1 N2 87.02(10) . . . yes
N6 Cr1 N1 87.64(10) . . . yes
N2 Cr1 N1 80.01(9) . . . yes
C19 S7 C18 95.61(18) . . . yes
C19 S8 C17 95.35(17) . . . yes
C20 S6 C22 95.41(17) . . . yes
C20 S5 C21 94.86(17) . . . yes
Cr1 N5 C3 168.5(3) . . . yes
Cr1 N3 C2 167.8(3) . . . yes
Cr1 N4 C1 167.0(3) . . . yes
Cr1 N6 C4 168.2(2) . . . yes
C16 N2 C5 118.7(2) . . . yes
Cr1 N2 C16 112.89(17) . . . yes
Cr1 N2 C5 128.2(2) . . . yes
Cr1 N1 C14 128.3(2) . . . yes
C15 N1 C14 118.2(3) . . . yes
Cr1 N1 C15 113.44(19) . . . yes
S3 C3 N5 177.8(3) . . . yes
S2 C2 N3 179.6(3) . . . yes
S1 C1 N4 178.2(3) . . . yes
S4 C4 N6 178.5(3) . . . yes
N2 C16 C15 117.0(2) . . . yes
C15 C16 C8 120.0(3) . . . no
N2 C16 C8 123.0(3) . . . yes
N1 C15 C16 116.6(3) . . . yes
N1 C15 C11 122.8(3) . . . yes
C16 C15 C11 120.7(3) . . . no
N1 C14 C13 122.3(3) . . . yes
C14 C13 C12 119.6(3) . . . no
C13 C12 C11 119.3(3) . . . no
C15 C11 C10 118.2(3) . . . no
C12 C11 C10 124.1(3) . . . no
C15 C11 C12 117.6(3) . . . no
C11 C10 C9 121.6(3) . . . no
C10 C9 C8 121.1(3) . . . no
C16 C8 C9 118.4(3) . . . no
C16 C8 C7 116.8(3) . . . no
C9 C8 C7 124.8(3) . . . no
C8 C7 C6 120.1(3) . . . no
C7 C6 C5 119.7(3) . . . no
N2 C5 C6 121.7(3) . . . yes
N1 C14 H141 119.05 . . . no
C13 C14 H141 118.66 . . . no
C12 C13 H131 120.69 . . . no
C14 C13 H131 119.68 . . . no
C11 C12 H121 120.61 . . . no
C13 C12 H121 120.05 . . . no
C9 C10 H101 119.29 . . . no
C11 C10 H101 119.11 . . . no
C10 C9 H91 120.00 . . . no
C8 C9 H91 118.94 . . . no
C8 C7 H71 120.20 . . . no
C6 C7 H71 119.73 . . . no
C5 C6 H61 120.40 . . . no
C7 C6 H61 119.86 . . . no
N2 C5 H51 119.00 . . . no
C6 C5 H51 119.30 . . . no
S7 C19 S8 114.70(19) . . . yes
S7 C19 C20 122.8(2) . . . yes
S8 C19 C20 122.5(3) . . . yes
S8 C17 C18 117.1(3) . . . yes
S7 C18 C17 117.3(3) . . . yes
S6 C20 S5 115.11(19) . . . yes
S6 C20 C19 123.1(2) . . . yes
S5 C20 C19 121.7(3) . . . yes
S6 C22 C21 116.7(3) . . . yes
S5 C21 C22 117.8(3) . . . yes
S8 C17 H171 120.97 . . . no
C18 C17 H171 121.94 . . . no
S7 C18 H181 121.08 . . . no
C17 C18 H181 121.66 . . . no
S6 C22 H221 121.51 . . . no
C21 C22 H221 121.75 . . . no
S5 C21 H211 120.75 . . . no
C22 C21 H211 121.46 . . . no

loop_
_geom_bond_atom_site_label_1
_geom_bond_atom_site_label_2
_geom_bond_distance
_geom_bond_site_symmetry_1
_geom_bond_site_symmetry_2
_geom_bond_publ_flag
Cr1 N5 1.984(3) . . yes
Cr1 N3 1.982(3) . . yes
Cr1 N4 1.983(3) . . yes
Cr1 N6 1.999(3) . . yes
Cr1 N2 2.077(2) . . yes
Cr1 N1 2.058(3) . . yes
S3 C3 1.606(3) . . yes
S2 C2 1.610(3) . . yes
S1 C1 1.610(3) . . yes
S4 C4 1.613(3) . . yes
S7 C18 1.716(4) . . yes
S7 C19 1.714(3) . . yes
S8 C19 1.730(3) . . yes
S8 C17 1.716(4) . . yes
S6 C22 1.720(4) . . yes
S6 C20 1.722(4) . . yes
S5 C20 1.726(3) . . yes
S5 C21 1.719(4) . . yes
N5 C3 1.163(4) . . yes
N3 C2 1.168(4) . . yes
N4 C1 1.165(5) . . yes
N6 C4 1.162(4) . . yes
N2 C5 1.333(4) . . yes
N2 C16 1.360(4) . . yes
N1 C14 1.331(4) . . yes
N1 C15 1.369(4) . . yes
C16 C15 1.428(4) . . no
C16 C8 1.405(4) . . no
C15 C11 1.386(5) . . no
C14 C13 1.391(5) . . no
C13 C12 1.372(5) . . no
C12 C11 1.406(4) . . no
C11 C10 1.440(4) . . no
C10 C9 1.344(5) . . no
C9 C8 1.434(5) . . no
C8 C7 1.407(5) . . no
C7 C6 1.363(6) . . no
C6 C5 1.406(5) . . no
C14 H141 1.0198 . . no
C13 H131 1.0192 . . no
C12 H121 1.0252 . . no
C10 H101 1.0297 . . no
C9 H91 1.0175 . . no
C7 H71 1.0168 . . no
C6 H61 1.0172 . . no
C5 H51 1.0256 . . no
C19 C20 1.374(5) . . no
C17 C18 1.332(5) . . no
C22 C21 1.333(5) . . no
C17 H171 1.0244 . . no
C18 H181 1.0311 . . no
C22 H221 1.0300 . . no
C21 H211 1.0149 . . no

loop_
_geom_contact_atom_site_label_1
_geom_contact_atom_site_label_2
_geom_contact_distance
_geom_contact_site_symmetry_1
_geom_contact_site_symmetry_2
_geom_contact_publ_flag
Cr1 H121 3.4771 . 1_545 no
S3 C17 3.470(3) . 3_665 no
S3 C18 3.638(4) . 4_554 no
S2 S7 3.7501(18) . 4_554 no
S1 S8 3.4861(18) . 4_554 no
S4 C21 3.557(4) . 3_565 no
S4 C21 3.635(4) . 1_545 no
S4 C13 3.339(3) . 3_565 no
S4 C12 3.646(4) . 3_565 no
S4 S5 3.3862(17) . 3_565 no
S4 S7 3.6824(18) . . no
S4 C22 3.682(4) . 1_545 no
S4 C14 3.525(3) . 3_565 no
S7 C4 3.419(3) . . no
S7 S2 3.7501(18) . 4_555 no
S7 S5 3.2134(18) . . no
S7 S4 3.6824(18) . . no
S8 S1 3.4861(18) . 4_555 no
S8 S6 3.2459(19) . . no
S8 C1 3.544(3) . 4_555 no
S6 S8 3.2459(19) . . no
S6 C3 3.551(3) . 4_565 no
S6 C14 3.637(3) . 4_565 no
S5 C11 3.668(3) . . no
S5 S4 3.3862(17) . 3_565 no
S5 S7 3.2134(18) . . no
S3 H181 2.8157 . 4_554 no
S3 H171 3.0075 . 3_665 no
S3 H91 3.1082 . 4_564 no
S2 H221 2.8767 . 4_564 no
S2 H141 3.0269 . 2_544 no
S2 H131 3.0735 . 1_545 no
S4 H211 3.0152 . 3_565 no
S4 H221 3.0876 . 1_545 no
S4 H211 2.9802 . 1_545 no
S6 H141 3.0236 . 4_565 no
N4 C12 3.316(5) . 1_545 no
N4 C11 3.421(5) . 1_545 no
N4 C10 3.315(5) . 1_545 no
N5 H61 2.8048 . 3_665 no
N3 H141 2.6409 . . no
N4 H51 2.5691 . . no
N6 H121 2.5503 . 1_545 no
N6 H101 2.8794 . 1_545 no
C3 C17 3.535(5) . 4_554 no
C3 S6 3.551(3) . 4_564 no
C3 C6 3.483(4) . 3_665 no
C1 C10 3.271(4) . 1_545 no
C1 S8 3.544(3) . 4_554 no
C1 C17 3.412(5) . 4_554 no
C1 C12 3.497(4) . 1_545 no
C1 C11 3.282(5) . 1_545 no
C4 S7 3.419(3) . . no
C17 S3 3.470(3) . 3_665 no
C17 C3 3.535(5) . 4_555 no
C17 C1 3.412(5) . 4_555 no
C18 S3 3.638(4) . 4_555 no
C20 C9 3.586(5) . . no
C22 S4 3.682(4) . 1_565 no
C21 S4 3.635(4) . 1_565 no
C21 C10 3.492(5) . . no
C21 S4 3.557(4) . 3_565 no
C14 S6 3.637(3) . 4_564 no
C14 S4 3.525(3) . 3_565 no
C13 S4 3.339(3) . 3_565 no
C12 S4 3.646(4) . 3_565 no
C12 C1 3.497(4) . 1_565 no
C12 N4 3.316(5) . 1_565 no
C11 C1 3.282(5) . 1_565 no
C11 N4 3.421(5) . 1_565 no
C11 S5 3.668(3) . . no
C10 C1 3.271(5) . 1_565 no
C10 N4 3.315(5) . 1_565 no
C10 C21 3.492(5) . . no
C9 C20 3.586(5) . . no
C6 C3 3.483(4) . 3_665 no
C6 C5 3.483(5) . 3_665 no
C5 C6 3.483(5) . 3_665 no
C3 H181 3.0611 . 4_554 no
C3 H61 2.6636 . 3_665 no
C3 H171 2.9111 . 4_554 no
C1 H51 2.8592 . . no
C1 H171 2.8380 . 4_554 no
C4 H101 3.0505 . 1_545 no
C4 H121 2.6934 . 1_545 no
H171 C3 2.9111 . 4_555 no
H171 C1 2.8380 . 4_555 no
H171 S3 3.0075 . 3_665 no
H181 C3 3.0611 . 4_555 no
H181 S3 2.8157 . 4_555 no
H221 S4 3.0876 . 1_565 no
H221 S2 2.8767 . 4_565 no
H211 S4 2.9802 . 1_565 no
H211 S4 3.0152 . 3_565 no
H141 S2 3.0269 . 2_554 no
H141 S6 3.0236 . 4_564 no
H141 N3 2.6409 . . no
H131 S2 3.0735 . 1_565 no
H121 N6 2.5503 . 1_565 no
H121 C4 2.6934 . 1_565 no
H121 H101 2.5830 . . no
H121 Cr1 3.4771 . 1_565 no
H101 C4 3.0505 . 1_565 no
H101 H121 2.5830 . . no
H101 N6 2.8794 . 1_565 no
H91 S3 3.1082 . 4_565 no
H91 H71 2.5880 . . no
H71 H91 2.5880 . . no
H61 N5 2.8048 . 3_665 no
H61 C3 2.6636 . 3_665 no
H51 N4 2.5691 . . no
H51 C1 2.8592 . . no

loop_
_geom_hbond_atom_site_label_D
_geom_hbond_atom_site_label_H
_geom_hbond_atom_site_label_A
_geom_hbond_distance_DH
_geom_hbond_distance_HA
_geom_hbond_distance_DA
_geom_hbond_angle_DHA
_geom_hbond_site_symmetry_A
_geom_hbond_publ_flag
C18 H181 S3 1.0311 2.8157 3.638(4) 136.96 4_555 yes
C22 H221 S2 1.0300 2.8767 3.770(4) 145.44 4_565 yes
C12 H121 N6 1.0252 2.5503 3.490(4) 152.16 1_565 yes
C5 H51 N4 1.0256 2.5691 3.108(4) 112.37 . yes

loop_
_geom_torsion_atom_site_label_1
_geom_torsion_atom_site_label_2
_geom_torsion_atom_site_label_3
_geom_torsion_atom_site_label_4
_geom_torsion
_geom_torsion_site_symmetry_1
_geom_torsion_site_symmetry_2
_geom_torsion_site_symmetry_3
_geom_torsion_site_symmetry_4
_geom_torsion_publ_flag
N5 Cr1 N2 C16 89.4(2) . . . . no
N5 Cr1 N2 C5 -95.6(2) . . . . no
N4 Cr1 N2 C16 179.09(19) . . . . no
N4 Cr1 N2 C5 -6.0(2) . . . . no
N6 Cr1 N2 C16 -85.66(19) . . . . no
N6 Cr1 N2 C5 89.3(2) . . . . no
N1 Cr1 N2 C16 2.47(18) . . . . no
N1 Cr1 N2 C5 177.4(2) . . . . no
N5 Cr1 N1 C15 -93.91(19) . . . . no
N5 Cr1 N1 C14 83.4(2) . . . . no
N3 Cr1 N1 C15 175.41(19) . . . . no
N3 Cr1 N1 C14 -7.3(2) . . . . no
N6 Cr1 N1 C15 86.25(19) . . . . no
N6 Cr1 N1 C14 -96.4(2) . . . . no
N2 Cr1 N1 C15 -1.13(18) . . . . no
N2 Cr1 N1 C14 176.2(2) . . . . no
C19 S7 C18 C17 -0.2(3) . . . . no
C18 S7 C19 S8 0.2(2) . . . . no
C18 S7 C19 C20 179.0(3) . . . . no
C19 S8 C17 C18 0.0(3) . . . . no
C17 S8 C19 S7 -0.2(2) . . . . no
C17 S8 C19 C20 -178.9(3) . . . . no
C22 S6 C20 S5 -2.2(2) . . . . no
C22 S6 C20 C19 177.7(3) . . . . no
C20 S6 C22 C21 0.1(3) . . . . no
C21 S5 C20 S6 3.0(2) . . . . no
C21 S5 C20 C19 -176.9(3) . . . . no
C20 S5 C21 C22 -3.0(3) . . . . no
Cr1 N2 C16 C15 -3.4(3) . . . . no
C5 N2 C16 C15 -178.9(3) . . . . no
Cr1 N2 C16 C8 177.1(2) . . . . no
C16 N2 C5 C6 -1.6(4) . . . . no
C5 N2 C16 C8 1.6(4) . . . . no
Cr1 N2 C5 C6 -176.3(2) . . . . no
Cr1 N1 C15 C11 179.8(2) . . . . no
Cr1 N1 C15 C16 -0.3(3) . . . . no
C15 N1 C14 C13 1.1(4) . . . . no
C14 N1 C15 C16 -178.0(2) . . . . no
C14 N1 C15 C11 2.1(4) . . . . no
Cr1 N1 C14 C13 -176.1(2) . . . . no
C8 C16 C15 N1 -177.9(3) . . . . no
N2 C16 C8 C9 178.8(3) . . . . no
N2 C16 C8 C7 -1.2(4) . . . . no
C8 C16 C15 C11 1.9(4) . . . . no
N2 C16 C15 N1 2.6(4) . . . . no
C15 C16 C8 C7 179.3(3) . . . . no
N2 C16 C15 C11 -177.5(3) . . . . no
C15 C16 C8 C9 -0.6(4) . . . . no
C16 C15 C11 C10 -2.0(4) . . . . no
N1 C15 C11 C12 -3.3(4) . . . . no
N1 C15 C11 C10 177.9(3) . . . . no
C16 C15 C11 C12 176.8(3) . . . . no
N1 C14 C13 C12 -3.0(4) . . . . no
C14 C13 C12 C11 1.7(5) . . . . no
C13 C12 C11 C15 1.3(4) . . . . no
C13 C12 C11 C10 -180.0(3) . . . . no
C12 C11 C10 C9 -177.9(3) . . . . no
C15 C11 C10 C9 0.8(5) . . . . no
C11 C10 C9 C8 0.5(5) . . . . no
C10 C9 C8 C7 179.5(3) . . . . no
C10 C9 C8 C16 -0.6(5) . . . . no
C9 C8 C7 C6 -179.2(3) . . . . no
C16 C8 C7 C6 0.9(4) . . . . no
C8 C7 C6 C5 -0.9(5) . . . . no
C7 C6 C5 N2 1.3(5) . . . . no
S7 C19 C20 S6 -174.97(18) . . . . no
S7 C19 C20 S5 4.9(4) . . . . no
S8 C19 C20 S5 -176.48(18) . . . . no
S8 C19 C20 S6 3.7(4) . . . . no
S8 C17 C18 S7 0.1(4) . . . . no
S6 C22 C21 S5 2.0(4) . . . . no
